data_4035775
loop_
_publ_author_name
'Chapman, Lauren M.'
'Beck, Jordan C.'
'Lacker, Caitlin R.'
'Wu, Linglin'
'Reisman, Sarah E.'

_publ_section_title
;
 Evolution of a Strategy for the Enantioselective Total Synthesis of
 (+)-Psiguadial B.
;
_journal_issue 11
_journal_name_full 'The Journal of organic chemistry'
_journal_page_first 6066
_journal_page_last 6085
_journal_paper_doi 10.1021/acs.joc.8b00728
_journal_volume 83
_journal_year 2018
_chemical_absolute_configuration ad
_chemical_formula_moiety 'C23 H28 N2 O2'
_chemical_formula_sum 'C23 H28 N2 O2'
_chemical_formula_weight 364.47
_chemical_name_common LMC-04-038
_chemical_name_systematic LMC-04-038
_space_group_crystal_system orthorhombic
_space_group_IT_number 19
_space_group_name_Hall 'P 2ac 2ab'
_space_group_name_H-M_alt 'P 21 21 21'
_atom_sites_solution_hydrogens mixed
_atom_sites_solution_primary direct
_atom_sites_solution_secondary difmap
_audit_creation_date 2017-05-02
_audit_creation_method
;
Olex2 1.2
(compiled 2016.02.19 svn.r3266 for OlexSys, GUI svn.r5155)
;
_cell_angle_alpha 90
_cell_angle_beta 90
_cell_angle_gamma 90
_cell_formula_units_Z 4
_cell_length_a 6.5496(4)
_cell_length_b 10.8428(6)
_cell_length_c 27.6666(15)
_cell_measurement_reflns_used 9981
_cell_measurement_temperature 100
_cell_measurement_theta_max 79.33
_cell_measurement_theta_min 3.19
_cell_volume 1964.77(19)
_computing_cell_refinement 'SAINT v8.34A (Bruker-AXS, 2007)'
_computing_data_collection 'APEX2 v2014.11-0 (Bruker-AXS, 2014)'
_computing_data_reduction 'SAINT v8.34A (Bruker-AXS, 2007)'
_computing_structure_refinement 'SHELXL-2014/7 (Sheldrick, 2014)'
_computing_structure_solution 'SHELXS-2013/1 (She ldrick, 2013)'
_diffrn_ambient_temperature 100
_diffrn_detector 'CMOS Area Detector'
_diffrn_detector_area_resol_mean 10.24
_diffrn_detector_type 'Bruker PHOTON 100 CMOS'
_diffrn_measured_fraction_theta_full 1.000
_diffrn_measured_fraction_theta_max 0.992
_diffrn_measurement_device '\k-geometry diffractometer'
_diffrn_measurement_device_type 'Bruker D8 VENTURE Kappa Duo PHOTON 100 CMOS'
_diffrn_measurement_method '\f and \w scans'
_diffrn_radiation_monochromator 'multilayer mirrors'
_diffrn_radiation_type CuK\a
_diffrn_radiation_wavelength 1.54178
_diffrn_reflns_av_R_equivalents 0.0414
_diffrn_reflns_av_unetI/netI 0.0246
_diffrn_reflns_Laue_measured_fraction_full 1.000
_diffrn_reflns_Laue_measured_fraction_max 0.992
_diffrn_reflns_limit_h_max 8
_diffrn_reflns_limit_h_min -8
_diffrn_reflns_limit_k_max 13
_diffrn_reflns_limit_k_min -13
_diffrn_reflns_limit_l_max 34
_diffrn_reflns_limit_l_min -35
_diffrn_reflns_number 24424
_diffrn_reflns_point_group_measured_fraction_full 1.000
_diffrn_reflns_point_group_measured_fraction_max 0.979
_diffrn_reflns_theta_full 67.679
_diffrn_reflns_theta_max 79.392
_diffrn_reflns_theta_min 3.195
_diffrn_source 'I\mS HB micro-focus sealed tube'
_diffrn_source_current 1
_diffrn_source_power 0.05
_diffrn_source_type 'Incoatech I\mS HB'
_diffrn_source_voltage 50
_diffrn_standards_number 0
_exptl_absorpt_coefficient_mu 0.619
_exptl_absorpt_correction_T_max 0.7542
_exptl_absorpt_correction_T_min 0.7017
_exptl_absorpt_correction_type multi-scan
_exptl_absorpt_process_details 'SADABS-2014/5 (Sheldrick, 2014)'
_exptl_crystal_colour colourless
_exptl_crystal_colour_primary colourless
_exptl_crystal_density_diffrn 1.232
_exptl_crystal_density_method 'not measured'
_exptl_crystal_description Block
_exptl_crystal_F_000 784
_exptl_crystal_size_max 0.25
_exptl_crystal_size_mid 0.15
_exptl_crystal_size_min 0.1
_refine_diff_density_max 0.187
_refine_diff_density_min -0.154
_refine_diff_density_rms 0.029
_refine_ls_abs_structure_details
;
 Flack x determined using 1579 quotients [(I+)-(I-)]/[(I+)+(I-)]
 (Parsons, Flack and Wagner, Acta Cryst. B69 (2013) 249-259).
;
_refine_ls_abs_structure_Flack 0.08(9)
_refine_ls_extinction_coef 0.0031(3)
_refine_ls_extinction_expression Fc^*^=kFc[1+0.001xFc^2^\l^3^/sin(2\q)]^-1/4^
_refine_ls_extinction_method 'SHELXL-2014/7 (Sheldrick 2014'
_refine_ls_goodness_of_fit_ref 1.021
_refine_ls_hydrogen_treatment mixed
_refine_ls_matrix_type full
_refine_ls_number_parameters 251
_refine_ls_number_reflns 4179
_refine_ls_number_restraints 0
_refine_ls_restrained_S_all 1.021
_refine_ls_R_factor_all 0.0300
_refine_ls_R_factor_gt 0.0272
_refine_ls_shift/su_max 0.000
_refine_ls_shift/su_mean 0.000
_refine_ls_structure_factor_coef Fsqd
_refine_ls_weighting_details 'w=1/[\s^2^(Fo^2^)+(0.0314P)^2^+0.3640P] where P=(Fo^2^+2Fc^2^)/3'
_refine_ls_weighting_scheme calc
_refine_ls_wR_factor_gt 0.0655
_refine_ls_wR_factor_ref 0.0672
_reflns_Friedel_coverage 0.704
_reflns_Friedel_fraction_full 0.999
_reflns_Friedel_fraction_max 0.962
_reflns_number_gt 3953
_reflns_number_total 4179
_reflns_threshold_expression 'I > 2\s(I)'
_cod_data_source_file jo8b00728_si_002.cif
_cod_data_source_block p16026_a
_cod_database_code 4035775
_shelx_space_group_comment
;
The symmetry employed for this shelxl refinement is uniquely defined
by the following loop, which should always be used as a source of
symmetry information in preference to the above space-group names.
They are only intended as comments.
;
_shelx_estimated_absorpt_t_max 0.941
_shelx_estimated_absorpt_t_min 0.861
_olex2_refinement_description
;
1. Fixed Uiso
 At 1.2 times of:
  All C(H) groups, {H11A,H11B,H1} of C11, All C(H,H) groups
 At 1.5 times of:
  {H14A,H14B,H14C} of C14, {H5A,H5B,H5C} of C5, {H4A,H4B,H4C} of C4
2.a Ternary CH refined with riding coordinates:
 C7(H7), C2(H2)
2.b Secondary CH2 refined with riding coordinates:
 C9(H9A,H9B), C6(H6A,H6B), C13(H13A,H13B), C12(H12A,H12B), C11(H11A,H11B)
2.c Aromatic/amide H refined with riding coordinates:
 C17(H17), C18(H18), C16(H16), C22(H22), C21(H21), C20(H20)
2.d Idealised Me refined as rotating group:
 C14(H14A,H14B,H14C), C4(H4A,H4B,H4C), C5(H5A,H5B,H5C)
;
_shelx_shelxl_version_number 2014/7
_olex2_submission_special_instructions 'No special instructions were received'

loop_
_space_group_symop_operation_xyz
'x, y, z'
'-x+1/2, -y, z+1/2'
'-x, y+1/2, -z+1/2'
'x+1/2, -y+1/2, -z'

loop_
_atom_site_label
_atom_site_type_symbol
_atom_site_fract_x
_atom_site_fract_y
_atom_site_fract_z
_atom_site_U_iso_or_equiv
_atom_site_adp_type
_atom_site_occupancy
_atom_site_site_symmetry_order
_atom_site_calc_flag
_atom_site_refinement_flags_posn
O2 O 0.1276(2) 0.75058(11) 0.26891(4) 0.0282(3) Uani 1 1 d .
O1 O 0.85262(17) 0.48342(13) 0.38315(4) 0.0281(3) Uani 1 1 d .
N1 N 0.69072(19) 0.50416(12) 0.45549(4) 0.0171(3) Uani 1 1 d .
N2 N 0.60360(19) 0.52297(12) 0.54858(5) 0.0172(3) Uani 1 1 d .
C1 C 0.6977(2) 0.47618(14) 0.40732(5) 0.0173(3) Uani 1 1 d .
C19 C 0.9262(2) 0.62600(14) 0.56708(6) 0.0179(3) Uani 1 1 d .
C8 C 0.4149(2) 0.48600(14) 0.29475(5) 0.0154(3) Uani 1 1 d .
C23 C 0.7898(2) 0.56699(13) 0.53476(5) 0.0151(3) Uani 1 1 d .
C15 C 0.8440(2) 0.55446(13) 0.48488(5) 0.0160(3) Uani 1 1 d .
C7 C 0.4752(2) 0.39383(14) 0.33434(5) 0.0161(3) Uani 1 1 d .
H7 H 0.6064 0.3539 0.3245 0.019 Uiso 1 1 calc R
C2 C 0.4949(2) 0.43276(14) 0.38799(5) 0.0155(3) Uani 1 1 d .
H2 H 0.3872 0.4950 0.3959 0.019 Uiso 1 1 calc R
C17 C 1.1684(2) 0.64992(14) 0.50231(6) 0.0212(3) Uani 1 1 d .
H17 H 1.2993 0.6751 0.4913 0.025 Uiso 1 1 calc R
C18 C 1.1180(2) 0.66720(14) 0.54985(6) 0.0211(3) Uani 1 1 d .
H18 H 1.2112 0.7066 0.5712 0.025 Uiso 1 1 calc R
C16 C 1.0309(2) 0.59554(14) 0.46916(6) 0.0187(3) Uani 1 1 d .
H16 H 1.0677 0.5874 0.4361 0.022 Uiso 1 1 calc R
C3 C 0.4183(2) 0.30018(14) 0.40280(5) 0.0187(3) Uani 1 1 d .
C22 C 0.5507(2) 0.53729(15) 0.59425(6) 0.0211(3) Uani 1 1 d .
H22 H 0.4228 0.5051 0.6044 0.025 Uiso 1 1 calc R
C10 C 0.1519(2) 0.64012(15) 0.26618(6) 0.0192(3) Uani 1 1 d .
C14 C 0.5948(2) 0.57438(16) 0.28669(6) 0.0223(3) Uani 1 1 d .
H14A H 0.6225 0.6198 0.3166 0.034 Uiso 1 1 calc GR
H14B H 0.5607 0.6327 0.2609 0.034 Uiso 1 1 calc GR
H14C H 0.7162 0.5270 0.2775 0.034 Uiso 1 1 calc GR
C21 C 0.6728(3) 0.59757(16) 0.62895(6) 0.0236(3) Uani 1 1 d .
H21 H 0.6258 0.6078 0.6612 0.028 Uiso 1 1 calc R
C9 C 0.2231(2) 0.56188(14) 0.30826(5) 0.0178(3) Uani 1 1 d .
H9A H 0.1121 0.5052 0.3180 0.021 Uiso 1 1 calc R
H9B H 0.2548 0.6159 0.3361 0.021 Uiso 1 1 calc R
C6 C 0.3268(3) 0.29071(14) 0.35108(5) 0.0195(3) Uani 1 1 d .
H6A H 0.3511 0.2101 0.3353 0.023 Uiso 1 1 calc R
H6B H 0.1810 0.3142 0.3492 0.023 Uiso 1 1 calc R
C13 C 0.3699(2) 0.41200(15) 0.24844(5) 0.0187(3) Uani 1 1 d .
H13A H 0.4948 0.3668 0.2389 0.022 Uiso 1 1 calc R
H13B H 0.2627 0.3502 0.2556 0.022 Uiso 1 1 calc R
C20 C 0.8601(3) 0.64099(15) 0.61529(6) 0.0216(3) Uani 1 1 d .
H20 H 0.9454 0.6811 0.6382 0.026 Uiso 1 1 calc R
C12 C 0.2998(2) 0.49162(17) 0.20604(5) 0.0223(3) Uani 1 1 d .
H12A H 0.2645 0.4379 0.1783 0.027 Uiso 1 1 calc R
H12B H 0.4127 0.5466 0.1959 0.027 Uiso 1 1 calc R
C4 C 0.2696(3) 0.29472(16) 0.44493(6) 0.0254(4) Uani 1 1 d .
H4A H 0.3400 0.3189 0.4747 0.038 Uiso 1 1 calc GR
H4B H 0.2174 0.2105 0.4483 0.038 Uiso 1 1 calc GR
H4C H 0.1557 0.3513 0.4389 0.038 Uiso 1 1 calc GR
C5 C 0.5955(3) 0.21064(16) 0.41028(6) 0.0257(3) Uani 1 1 d .
H5A H 0.6918 0.2181 0.3833 0.038 Uiso 1 1 calc GR
H5B H 0.5430 0.1261 0.4117 0.038 Uiso 1 1 calc GR
H5C H 0.6654 0.2302 0.4406 0.038 Uiso 1 1 calc GR
C11 C 0.1133(3) 0.56974(17) 0.21995(6) 0.0240(3) Uani 1 1 d .
H11A H 0.0825 0.6286 0.1936 0.029 Uiso 1 1 calc R
H11B H -0.0067 0.5153 0.2242 0.029 Uiso 1 1 calc R
H1 H 0.576(3) 0.490(2) 0.4724(7) 0.029 Uiso 1 1 d R

loop_
_atom_site_aniso_label
_atom_site_aniso_U_11
_atom_site_aniso_U_22
_atom_site_aniso_U_33
_atom_site_aniso_U_23
_atom_site_aniso_U_13
_atom_site_aniso_U_12
O2 0.0361(7) 0.0220(6) 0.0266(6) -0.0003(5) -0.0029(5) 0.0082(5)
O1 0.0188(5) 0.0474(8) 0.0183(5) -0.0034(5) 0.0041(4) -0.0017(6)
N1 0.0151(6) 0.0205(6) 0.0156(6) -0.0024(5) 0.0027(5) -0.0031(5)
N2 0.0178(6) 0.0168(6) 0.0169(6) 0.0010(5) 0.0011(5) 0.0005(5)
C1 0.0196(7) 0.0165(7) 0.0159(7) 0.0006(6) 0.0018(6) 0.0019(6)
C19 0.0202(7) 0.0124(7) 0.0209(7) 0.0015(6) -0.0062(6) 0.0019(6)
C8 0.0166(7) 0.0157(7) 0.0139(6) 0.0007(6) 0.0015(5) 0.0001(6)
C23 0.0165(7) 0.0117(6) 0.0170(7) 0.0008(5) -0.0014(6) 0.0018(5)
C15 0.0169(7) 0.0132(6) 0.0179(7) 0.0001(5) -0.0010(6) 0.0015(5)
C7 0.0193(7) 0.0153(7) 0.0139(7) -0.0004(6) 0.0012(6) 0.0008(6)
C2 0.0179(7) 0.0148(7) 0.0140(6) 0.0002(5) 0.0027(5) 0.0002(6)
C17 0.0145(7) 0.0163(7) 0.0329(9) 0.0047(6) -0.0008(6) -0.0013(6)
C18 0.0198(7) 0.0159(7) 0.0276(8) 0.0015(6) -0.0088(6) -0.0015(6)
C16 0.0185(7) 0.0160(7) 0.0217(7) 0.0015(6) 0.0023(6) 0.0023(6)
C3 0.0256(7) 0.0144(7) 0.0161(7) 0.0008(6) 0.0034(6) -0.0018(6)
C22 0.0226(7) 0.0229(8) 0.0180(7) 0.0017(6) 0.0014(6) 0.0001(6)
C10 0.0163(7) 0.0224(8) 0.0187(7) -0.0010(6) 0.0018(6) 0.0036(6)
C14 0.0192(7) 0.0226(8) 0.0251(8) 0.0060(7) -0.0005(6) -0.0032(7)
C21 0.0317(9) 0.0244(8) 0.0148(7) -0.0004(6) -0.0005(6) 0.0019(7)
C9 0.0201(7) 0.0181(7) 0.0151(7) -0.0012(6) 0.0015(6) 0.0013(6)
C6 0.0254(8) 0.0145(7) 0.0187(7) -0.0009(6) 0.0008(6) -0.0032(6)
C13 0.0208(8) 0.0204(7) 0.0148(7) -0.0024(6) 0.0024(6) 0.0031(6)
C20 0.0286(8) 0.0171(7) 0.0190(7) -0.0009(6) -0.0080(7) 0.0015(7)
C12 0.0235(8) 0.0288(8) 0.0147(7) -0.0033(6) 0.0005(6) 0.0066(7)
C4 0.0345(9) 0.0205(8) 0.0214(8) 0.0011(7) 0.0078(7) -0.0064(7)
C5 0.0361(9) 0.0185(7) 0.0224(8) 0.0027(6) 0.0002(7) 0.0038(7)
C11 0.0236(8) 0.0302(8) 0.0183(7) -0.0033(7) -0.0028(6) 0.0075(7)

loop_
_atom_type_symbol
_atom_type_description
_atom_type_scat_dispersion_real
_atom_type_scat_dispersion_imag
_atom_type_scat_source
C C 0.0181 0.0091 'International Tables Vol C Tables 4.2.6.8 and 6.1.1.4'
H H 0.0000 0.0000 'International Tables Vol C Tables 4.2.6.8 and 6.1.1.4'
N N 0.0311 0.0180 'International Tables Vol C Tables 4.2.6.8 and 6.1.1.4'
O O 0.0492 0.0322 'International Tables Vol C Tables 4.2.6.8 and 6.1.1.4'

loop_
_geom_angle_atom_site_label_1
_geom_angle_atom_site_label_2
_geom_angle_atom_site_label_3
_geom_angle
C1 N1 C15 128.85(13)
C1 N1 H1 119.7(13)
C15 N1 H1 111.4(13)
C22 N2 C23 117.51(13)
O1 C1 N1 123.29(14)
O1 C1 C2 124.01(13)
N1 C1 C2 112.68(12)
C18 C19 C23 119.31(14)
C20 C19 C23 117.04(14)
C20 C19 C18 123.65(15)
C7 C8 C14 108.23(12)
C7 C8 C9 112.51(12)
C7 C8 C13 107.68(12)
C14 C8 C9 109.05(13)
C14 C8 C13 110.57(12)
C13 C8 C9 108.79(12)
N2 C23 C19 123.01(13)
N2 C23 C15 117.29(13)
C19 C23 C15 119.68(14)
N1 C15 C23 114.75(13)
C16 C15 N1 125.50(14)
C16 C15 C23 119.69(14)
C8 C7 H7 107.9
C8 C7 C2 121.88(12)
C8 C7 C6 121.41(13)
C2 C7 H7 107.9
C2 C7 C6 87.86(11)
C6 C7 H7 107.9
C1 C2 C7 119.93(12)
C1 C2 H2 109.5
C1 C2 C3 118.23(13)
C7 C2 H2 109.5
C7 C2 C3 88.51(11)
C3 C2 H2 109.5
C18 C17 H17 119.1
C18 C17 C16 121.76(15)
C16 C17 H17 119.1
C19 C18 H18 120.2
C17 C18 C19 119.62(15)
C17 C18 H18 120.2
C15 C16 C17 119.85(14)
C15 C16 H16 120.1
C17 C16 H16 120.1
C6 C3 C2 86.77(11)
C4 C3 C2 116.02(12)
C4 C3 C6 117.16(14)
C4 C3 C5 110.98(13)
C5 C3 C2 111.89(13)
C5 C3 C6 112.06(13)
N2 C22 H22 118.0
N2 C22 C21 123.90(15)
C21 C22 H22 118.0
O2 C10 C9 123.15(15)
O2 C10 C11 122.04(15)
C11 C10 C9 114.80(14)
C8 C14 H14A 109.5
C8 C14 H14B 109.5
C8 C14 H14C 109.5
H14A C14 H14B 109.5
H14A C14 H14C 109.5
H14B C14 H14C 109.5
C22 C21 H21 120.7
C20 C21 C22 118.69(15)
C20 C21 H21 120.7
C8 C9 H9A 109.4
C8 C9 H9B 109.4
C10 C9 C8 111.24(12)
C10 C9 H9A 109.4
C10 C9 H9B 109.4
H9A C9 H9B 108.0
C7 C6 C3 89.19(11)
C7 C6 H6A 113.8
C7 C6 H6B 113.8
C3 C6 H6A 113.8
C3 C6 H6B 113.8
H6A C6 H6B 111.0
C8 C13 H13A 108.8
C8 C13 H13B 108.8
H13A C13 H13B 107.7
C12 C13 C8 113.71(13)
C12 C13 H13A 108.8
C12 C13 H13B 108.8
C19 C20 H20 120.1
C21 C20 C19 119.80(15)
C21 C20 H20 120.1
C13 C12 H12A 109.4
C13 C12 H12B 109.4
C13 C12 C11 111.00(13)
H12A C12 H12B 108.0
C11 C12 H12A 109.4
C11 C12 H12B 109.4
C3 C4 H4A 109.5
C3 C4 H4B 109.5
C3 C4 H4C 109.5
H4A C4 H4B 109.5
H4A C4 H4C 109.5
H4B C4 H4C 109.5
C3 C5 H5A 109.5
C3 C5 H5B 109.5
C3 C5 H5C 109.5
H5A C5 H5B 109.5
H5A C5 H5C 109.5
H5B C5 H5C 109.5
C10 C11 C12 110.96(13)
C10 C11 H11A 109.4
C10 C11 H11B 109.4
C12 C11 H11A 109.4
C12 C11 H11B 109.4
H11A C11 H11B 108.0

loop_
_geom_bond_atom_site_label_1
_geom_bond_atom_site_label_2
_geom_bond_distance
O2 C10 1.211(2)
O1 C1 1.2176(18)
N1 C1 1.3676(19)
N1 C15 1.402(2)
N1 H1 0.90(2)
N2 C23 1.364(2)
N2 C22 1.319(2)
C1 C2 1.507(2)
C19 C23 1.417(2)
C19 C18 1.416(2)
C19 C20 1.412(2)
C8 C7 1.534(2)
C8 C14 1.535(2)
C8 C9 1.548(2)
C8 C13 1.540(2)
C23 C15 1.431(2)
C15 C16 1.373(2)
C7 H7 1.0000
C7 C2 1.5486(19)
C7 C6 1.552(2)
C2 H2 1.0000
C2 C3 1.577(2)
C17 H17 0.9500
C17 C18 1.369(2)
C17 C16 1.414(2)
C18 H18 0.9500
C16 H16 0.9500
C3 C6 1.555(2)
C3 C4 1.520(2)
C3 C5 1.527(2)
C22 H22 0.9500
C22 C21 1.410(2)
C10 C9 1.514(2)
C10 C11 1.511(2)
C14 H14A 0.9800
C14 H14B 0.9800
C14 H14C 0.9800
C21 H21 0.9500
C21 C20 1.367(2)
C9 H9A 0.9900
C9 H9B 0.9900
C6 H6A 0.9900
C6 H6B 0.9900
C13 H13A 0.9900
C13 H13B 0.9900
C13 C12 1.527(2)
C20 H20 0.9500
C12 H12A 0.9900
C12 H12B 0.9900
C12 C11 1.535(2)
C4 H4A 0.9800
C4 H4B 0.9800
C4 H4C 0.9800
C5 H5A 0.9800
C5 H5B 0.9800
C5 H5C 0.9800
C11 H11A 0.9900
C11 H11B 0.9900

loop_
_geom_torsion_atom_site_label_1
_geom_torsion_atom_site_label_2
_geom_torsion_atom_site_label_3
_geom_torsion_atom_site_label_4
_geom_torsion
O2 C10 C9 C8 -125.20(17)
O2 C10 C11 C12 127.00(17)
O1 C1 C2 C7 0.1(2)
O1 C1 C2 C3 106.07(18)
N1 C1 C2 C7 -178.49(13)
N1 C1 C2 C3 -72.53(17)
N1 C15 C16 C17 176.96(14)
N2 C23 C15 N1 3.66(19)
N2 C23 C15 C16 -179.03(13)
N2 C22 C21 C20 -2.0(3)
C1 N1 C15 C23 -177.11(14)
C1 N1 C15 C16 5.8(3)
C1 C2 C3 C6 -144.20(13)
C1 C2 C3 C4 97.03(17)
C1 C2 C3 C5 -31.70(18)
C19 C23 C15 N1 -174.83(13)
C19 C23 C15 C16 2.5(2)
C8 C7 C2 C1 -91.02(17)
C8 C7 C2 C3 146.90(14)
C8 C7 C6 C3 -147.60(13)
C8 C13 C12 C11 -55.22(18)
C23 N2 C22 C21 1.6(2)
C23 C19 C18 C17 0.3(2)
C23 C19 C20 C21 0.9(2)
C23 C15 C16 C17 0.0(2)
C15 N1 C1 O1 6.0(3)
C15 N1 C1 C2 -175.39(14)
C7 C8 C9 C10 -172.85(13)
C7 C8 C13 C12 177.89(13)
C7 C2 C3 C6 -20.67(11)
C7 C2 C3 C4 -139.44(14)
C7 C2 C3 C5 91.84(14)
C2 C7 C6 C3 -20.99(11)
C2 C3 C6 C7 20.61(11)
C18 C19 C23 N2 179.01(14)
C18 C19 C23 C15 -2.6(2)
C18 C19 C20 C21 -179.54(15)
C18 C17 C16 C15 -2.4(2)
C16 C17 C18 C19 2.3(2)
C22 N2 C23 C19 0.2(2)
C22 N2 C23 C15 -178.22(14)
C22 C21 C20 C19 0.7(2)
C14 C8 C7 C2 71.18(17)
C14 C8 C7 C6 -179.66(13)
C14 C8 C9 C10 67.06(16)
C14 C8 C13 C12 -64.05(17)
C9 C8 C7 C2 -49.38(18)
C9 C8 C7 C6 59.77(18)
C9 C8 C13 C12 55.69(16)
C9 C10 C11 C12 -52.89(19)
C6 C7 C2 C1 142.76(14)
C6 C7 C2 C3 20.68(11)
C13 C8 C7 C2 -169.26(13)
C13 C8 C7 C6 -60.10(17)
C13 C8 C9 C10 -53.62(16)
C13 C12 C11 C10 51.44(19)
C20 C19 C23 N2 -1.4(2)
C20 C19 C23 C15 176.96(13)
C20 C19 C18 C17 -179.26(15)
C4 C3 C6 C7 138.32(14)
C5 C3 C6 C7 -91.73(14)
C11 C10 C9 C8 54.70(18)
